data_1574555
loop_
_publ_author_name
'Casselman, Tyler D.'
'Madhusudhanan, Mithun C.'
'Mai, Binh Khanh'
'Liu, Peng'
'Stoltz, Brian M.'

_publ_section_title
;
 Potassium tert-butoxide mediated stereoselective/direct Mannich reaction
 of \a-substituted-\g-lactams with in situ generated aryl N-silyl imines
;
_journal_issue 22
_journal_name_full 'Chemical Science'
_journal_page_first 9863
_journal_page_last 9871
_journal_paper_doi 10.1039/D4SC06391K
_journal_volume 16
_journal_year 2025
_chemical_formula_sum 'C26 H26 N2 O2'
_chemical_formula_weight 398.49
_space_group_crystal_system monoclinic
_space_group_IT_number 14
_space_group_name_Hall '-P 2ybc'
_space_group_name_H-M_alt 'P 1 21/c 1'
_atom_sites_solution_hydrogens geom
_atom_sites_solution_primary direct
_atom_sites_solution_secondary difmap
_audit_creation_method SHELXL-2018/3
_audit_update_record
;
2023-03-30 deposited with the CCDC.	2025-05-01 downloaded from the CCDC.
;
_cell_angle_alpha 90
_cell_angle_beta 94.127(6)
_cell_angle_gamma 90
_cell_formula_units_Z 4
_cell_length_a 19.640(5)
_cell_length_b 6.1440(16)
_cell_length_c 17.135(5)
_cell_measurement_reflns_used 9527
_cell_measurement_temperature 100(2)
_cell_measurement_theta_max 35.93
_cell_measurement_theta_min 2.32
_cell_volume 2062.3(10)
_computing_cell_refinement 'SAINT v8.40A (Bruker-AXS, 2013)'
_computing_data_collection 'APEX3 v2019.1-0 (Bruker Nano, 2019)'
_computing_data_reduction 'SAINT v8.40A (Bruker-AXS, 2013)'
_computing_molecular_graphics 'Bruker SHELXTL'
_computing_publication_material 'Bruker SHELXTL'
_computing_structure_refinement 'SHELXL-2018/3 (Sheldrick, 2018)'
_computing_structure_solution 'SHELXS-2013/1 (Sheldrick, 2015)'
_diffrn_ambient_temperature 100(2)
_diffrn_detector_area_resol_mean 10.24
_diffrn_measured_fraction_theta_full 0.996
_diffrn_measured_fraction_theta_max 0.997
_diffrn_measurement_device_type 'Bruker D8 KAPPA'
_diffrn_measurement_method '\f and \w scans'
_diffrn_radiation_type MoK\a
_diffrn_radiation_wavelength 0.71073
_diffrn_reflns_av_R_equivalents 0.0390
_diffrn_reflns_av_unetI/netI 0.0191
_diffrn_reflns_Laue_measured_fraction_full 0.996
_diffrn_reflns_Laue_measured_fraction_max 0.997
_diffrn_reflns_limit_h_max 31
_diffrn_reflns_limit_h_min -31
_diffrn_reflns_limit_k_max 9
_diffrn_reflns_limit_k_min -10
_diffrn_reflns_limit_l_max 27
_diffrn_reflns_limit_l_min -27
_diffrn_reflns_number 110686
_diffrn_reflns_point_group_measured_fraction_full 0.996
_diffrn_reflns_point_group_measured_fraction_max 0.997
_diffrn_reflns_theta_full 25.242
_diffrn_reflns_theta_max 35.630
_diffrn_reflns_theta_min 2.079
_diffrn_source 'fine-focus sealed tube'
_exptl_absorpt_coefficient_mu 0.081
_exptl_absorpt_correction_T_max 0.7471
_exptl_absorpt_correction_T_min 0.7041
_exptl_absorpt_correction_type multi-scan
_exptl_absorpt_process_details 'SADABS-2016/2 (Sheldrick, 2014)'
_exptl_crystal_colour colourless
_exptl_crystal_density_diffrn 1.283
_exptl_crystal_density_method 'not measured'
_exptl_crystal_description block
_exptl_crystal_F_000 848
_exptl_crystal_size_max 0.300
_exptl_crystal_size_mid 0.300
_exptl_crystal_size_min 0.200
_refine_diff_density_max 0.569
_refine_diff_density_min -0.261
_refine_diff_density_rms 0.053
_refine_ls_extinction_method none
_refine_ls_goodness_of_fit_ref 1.042
_refine_ls_hydrogen_treatment constr
_refine_ls_matrix_type full
_refine_ls_number_parameters 273
_refine_ls_number_reflns 9463
_refine_ls_number_restraints 0
_refine_ls_restrained_S_all 1.042
_refine_ls_R_factor_all 0.0501
_refine_ls_R_factor_gt 0.0400
_refine_ls_shift/su_max 0.001
_refine_ls_shift/su_mean 0.000
_refine_ls_structure_factor_coef Fsqd
_refine_ls_weighting_details 'w=1/[\s^2^(Fo^2^)+(0.0649P)^2^+0.4930P] where P=(Fo^2^+2Fc^2^)/3'
_refine_ls_weighting_scheme calc
_refine_ls_wR_factor_gt 0.1106
_refine_ls_wR_factor_ref 0.1175
_reflns_Friedel_coverage 0.000
_reflns_number_gt 8005
_reflns_number_total 9463
_reflns_threshold_expression 'I > 2\s(I)'
_cod_data_source_file d4sc06391k2.cif
_cod_data_source_block D19141
_cod_depositor_comments 'Adding full bibliography for 1574553--1574555.cif.'
_cod_original_cell_volume 2062.3(9)
_cod_original_sg_symbol_H-M 'P 21/c'
_cod_database_code 1574555
_shelx_shelxl_version_number 2018/3
_shelx_space_group_comment
; 
The symmetry employed for this shelxl refinement is uniquely defined 
by the following loop, which should always be used as a source of 
symmetry information in preference to the above space-group names. 
They are only intended as comments. 
;
_shelx_estimated_absorpt_t_min 0.976
_shelx_estimated_absorpt_t_max 0.984

loop_
_space_group_symop_operation_xyz
'x, y, z'
'-x, y+1/2, -z+1/2'
'-x, -y, -z'
'x, -y-1/2, z-1/2'

loop_
_atom_site_label
_atom_site_type_symbol
_atom_site_fract_x
_atom_site_fract_y
_atom_site_fract_z
_atom_site_U_iso_or_equiv
_atom_site_adp_type
_atom_site_occupancy
_atom_site_site_symmetry_order
_atom_site_calc_flag
_atom_site_refinement_flags_posn
_atom_site_refinement_flags_adp
_atom_site_refinement_flags_occupancy
_atom_site_disorder_assembly
_atom_site_disorder_group
N1 N 0.83282(3) 0.31324(9) 0.61129(3) 0.01160(9) Uani 1 1 d . . . . .
C1 C 0.86755(3) 0.33512(10) 0.68619(4) 0.01153(10) Uani 1 1 d . . . . .
C2 C 0.91542(4) 0.17841(11) 0.71140(4) 0.01542(12) Uani 1 1 d . . . . .
H2 H 0.923561 0.058776 0.678202 0.019 Uiso 1 1 calc R U . . .
C3 C 0.95174(4) 0.19293(12) 0.78427(4) 0.01547(12) Uani 1 1 d . . . . .
H3 H 0.984123 0.084170 0.800437 0.019 Uiso 1 1 calc R U . . .
C4 C 0.94014(3) 0.36737(11) 0.83285(4) 0.01318(11) Uani 1 1 d . . . . .
O1 O 0.97229(3) 0.39795(9) 0.90590(3) 0.01718(10) Uani 1 1 d . . . . .
C7 C 1.02073(4) 0.23721(13) 0.93258(4) 0.01751(12) Uani 1 1 d . . . . .
H7A H 0.998580 0.094236 0.932129 0.026 Uiso 1 1 calc R U . . .
H7B H 1.038598 0.272277 0.985969 0.026 Uiso 1 1 calc R U . . .
H7C H 1.058352 0.234446 0.897997 0.026 Uiso 1 1 calc R U . . .
C5 C 0.89279(4) 0.52614(12) 0.80795(4) 0.01591(12) Uani 1 1 d . . . . .
H5 H 0.885395 0.646833 0.840945 0.019 Uiso 1 1 calc R U . . .
C6 C 0.85628(3) 0.51103(12) 0.73586(4) 0.01475(11) Uani 1 1 d . . . . .
H6 H 0.823694 0.619581 0.720115 0.018 Uiso 1 1 calc R U . . .
C8 C 0.79595(3) 0.47059(10) 0.57069(4) 0.01105(10) Uani 1 1 d . . . . .
O2 O 0.77931(3) 0.64811(8) 0.59549(3) 0.01565(10) Uani 1 1 d . . . . .
C9 C 0.78341(3) 0.39531(10) 0.48576(4) 0.01089(10) Uani 1 1 d . . . . .
C10 C 0.79201(3) 0.14869(11) 0.49260(4) 0.01382(11) Uani 1 1 d . . . . .
H10A H 0.809534 0.086933 0.444584 0.017 Uiso 1 1 calc R U . . .
H10B H 0.748201 0.077297 0.502176 0.017 Uiso 1 1 calc R U . . .
C11 C 0.84394(3) 0.12129(11) 0.56278(4) 0.01396(11) Uani 1 1 d . . . . .
H11A H 0.835477 -0.014622 0.591570 0.017 Uiso 1 1 calc R U . . .
H11B H 0.891122 0.118652 0.545977 0.017 Uiso 1 1 calc R U . . .
C12 C 0.84119(3) 0.49833(12) 0.44246(4) 0.01579(12) Uani 1 1 d . . . . .
H12A H 0.885365 0.451206 0.466965 0.024 Uiso 1 1 calc R U . . .
H12B H 0.837884 0.657256 0.445225 0.024 Uiso 1 1 calc R U . . .
H12C H 0.837183 0.452229 0.387570 0.024 Uiso 1 1 calc R U . . .
C13 C 0.71335(3) 0.47554(10) 0.45020(4) 0.01148(10) Uani 1 1 d . . . . .
H13 H 0.711283 0.637153 0.456522 0.014 Uiso 1 1 calc R U . . .
C21 C 0.70327(3) 0.42245(11) 0.36374(4) 0.01194(10) Uani 1 1 d . . . . .
C22 C 0.68152(3) 0.21677(11) 0.33761(4) 0.01493(11) Uani 1 1 d . . . . .
H22 H 0.671938 0.107443 0.374468 0.018 Uiso 1 1 calc R U . . .
C23 C 0.67379(4) 0.17110(13) 0.25784(4) 0.01776(12) Uani 1 1 d . . . . .
H23 H 0.659050 0.030743 0.240594 0.021 Uiso 1 1 calc R U . . .
C24 C 0.68757(4) 0.33002(14) 0.20327(4) 0.01824(13) Uani 1 1 d . . . . .
H24 H 0.682162 0.298439 0.148907 0.022 Uiso 1 1 calc R U . . .
C25 C 0.70927(4) 0.53514(13) 0.22865(4) 0.01810(13) Uani 1 1 d . . . . .
H25 H 0.718892 0.644143 0.191695 0.022 Uiso 1 1 calc R U . . .
C26 C 0.71686(4) 0.58035(12) 0.30856(4) 0.01527(11) Uani 1 1 d . . . . .
H26 H 0.731519 0.720935 0.325643 0.018 Uiso 1 1 calc R U . . .
N2 N 0.65883(3) 0.37811(10) 0.49237(3) 0.01306(10) Uani 1 1 d . . . . .
C14 C 0.62265(3) 0.50857(12) 0.52970(4) 0.01443(11) Uani 1 1 d . . . . .
H14 H 0.632899 0.659620 0.528712 0.017 Uiso 1 1 calc R U . . .
C31 C 0.56566(3) 0.43503(12) 0.57426(4) 0.01523(12) Uani 1 1 d . . . . .
C32 C 0.53700(4) 0.58144(14) 0.62473(4) 0.02091(14) Uani 1 1 d . . . . .
H32 H 0.554414 0.725421 0.629640 0.025 Uiso 1 1 calc R U . . .
C33 C 0.48302(4) 0.51795(17) 0.66796(5) 0.02624(17) Uani 1 1 d . . . . .
H33 H 0.463788 0.618127 0.702434 0.031 Uiso 1 1 calc R U . . .
C34 C 0.45745(4) 0.30855(17) 0.66058(5) 0.02695(18) Uani 1 1 d . . . . .
H34 H 0.420620 0.265097 0.690077 0.032 Uiso 1 1 calc R U . . .
C35 C 0.48544(4) 0.16132(16) 0.61012(5) 0.02455(16) Uani 1 1 d . . . . .
H35 H 0.467566 0.017950 0.604996 0.029 Uiso 1 1 calc R U . . .
C36 C 0.53958(4) 0.22411(13) 0.56721(4) 0.01891(13) Uani 1 1 d . . . . .
H36 H 0.558860 0.123242 0.533030 0.023 Uiso 1 1 calc R U . . .

loop_
_atom_site_aniso_label
_atom_site_aniso_U_11
_atom_site_aniso_U_22
_atom_site_aniso_U_33
_atom_site_aniso_U_23
_atom_site_aniso_U_13
_atom_site_aniso_U_12
N1 0.0140(2) 0.0096(2) 0.0110(2) -0.00118(16) -0.00028(16) 0.00183(17)
C1 0.0124(2) 0.0116(2) 0.0106(2) -0.00019(18) 0.00075(18) 0.00086(19)
C2 0.0184(3) 0.0137(3) 0.0138(3) -0.0018(2) -0.0014(2) 0.0045(2)
C3 0.0170(3) 0.0155(3) 0.0136(3) 0.0003(2) -0.0007(2) 0.0040(2)
C4 0.0140(2) 0.0156(3) 0.0099(2) 0.00074(19) 0.00121(18) 0.0004(2)
O1 0.0198(2) 0.0206(2) 0.0107(2) -0.00039(17) -0.00221(16) 0.00355(18)
C7 0.0175(3) 0.0192(3) 0.0154(3) 0.0047(2) -0.0021(2) -0.0006(2)
C5 0.0185(3) 0.0177(3) 0.0114(2) -0.0025(2) 0.0005(2) 0.0049(2)
C6 0.0164(3) 0.0160(3) 0.0118(2) -0.0021(2) 0.0005(2) 0.0048(2)
C8 0.0120(2) 0.0100(2) 0.0112(2) 0.00001(18) 0.00096(18) -0.00002(18)
O2 0.0215(2) 0.0107(2) 0.0145(2) -0.00227(16) -0.00066(17) 0.00363(17)
C9 0.0119(2) 0.0106(2) 0.0101(2) -0.00072(18) 0.00093(17) 0.00023(18)
C10 0.0162(3) 0.0107(3) 0.0141(3) -0.0027(2) -0.0017(2) 0.0016(2)
C11 0.0163(3) 0.0104(2) 0.0148(3) -0.0024(2) -0.0012(2) 0.0026(2)
C12 0.0138(3) 0.0192(3) 0.0147(3) 0.0010(2) 0.0033(2) -0.0015(2)
C13 0.0127(2) 0.0109(2) 0.0109(2) 0.00015(18) 0.00148(18) 0.00042(19)
C21 0.0118(2) 0.0128(3) 0.0112(2) 0.00018(19) 0.00077(18) 0.00027(19)
C22 0.0165(3) 0.0140(3) 0.0141(3) -0.0008(2) -0.0002(2) -0.0013(2)
C23 0.0186(3) 0.0188(3) 0.0155(3) -0.0043(2) -0.0012(2) -0.0016(2)
C24 0.0162(3) 0.0262(3) 0.0122(3) -0.0030(2) 0.0001(2) -0.0007(2)
C25 0.0181(3) 0.0242(3) 0.0120(3) 0.0026(2) 0.0008(2) -0.0031(2)
C26 0.0170(3) 0.0159(3) 0.0128(3) 0.0017(2) 0.0005(2) -0.0021(2)
N2 0.0124(2) 0.0151(2) 0.0119(2) 0.00109(18) 0.00188(17) 0.00108(18)
C14 0.0142(2) 0.0162(3) 0.0129(2) 0.0010(2) 0.00113(19) 0.0029(2)
C31 0.0127(2) 0.0211(3) 0.0119(2) 0.0019(2) 0.00139(19) 0.0052(2)
C32 0.0175(3) 0.0276(4) 0.0178(3) -0.0024(3) 0.0026(2) 0.0081(3)
C33 0.0182(3) 0.0426(5) 0.0185(3) -0.0010(3) 0.0054(2) 0.0111(3)
C34 0.0156(3) 0.0440(5) 0.0220(3) 0.0098(3) 0.0064(2) 0.0074(3)
C35 0.0165(3) 0.0298(4) 0.0279(4) 0.0091(3) 0.0058(3) 0.0019(3)
C36 0.0159(3) 0.0218(3) 0.0195(3) 0.0027(2) 0.0043(2) 0.0024(2)

loop_
_atom_type_symbol
_atom_type_description
_atom_type_scat_dispersion_real
_atom_type_scat_dispersion_imag
_atom_type_scat_source
C C 0.0033 0.0016 'International Tables Vol C Tables 4.2.6.8 and 6.1.1.4'
H H 0.0000 0.0000 'International Tables Vol C Tables 4.2.6.8 and 6.1.1.4'
N N 0.0061 0.0033 'International Tables Vol C Tables 4.2.6.8 and 6.1.1.4'
O O 0.0106 0.0060 'International Tables Vol C Tables 4.2.6.8 and 6.1.1.4'

loop_
_geom_angle_atom_site_label_1
_geom_angle_atom_site_label_2
_geom_angle_atom_site_label_3
_geom_angle
_geom_angle_site_symmetry_1
_geom_angle_site_symmetry_3
_geom_angle_publ_flag
C8 N1 C1 126.65(6) . . ?
C8 N1 C11 112.01(5) . . ?
C1 N1 C11 120.53(5) . . ?
C2 C1 C6 118.47(6) . . ?
C2 C1 N1 119.08(6) . . ?
C6 C1 N1 122.44(6) . . ?
C1 C2 C3 121.57(6) . . ?
C1 C2 H2 119.2 . . ?
C3 C2 H2 119.2 . . ?
C4 C3 C2 119.43(6) . . ?
C4 C3 H3 120.3 . . ?
C2 C3 H3 120.3 . . ?
O1 C4 C3 124.65(6) . . ?
O1 C4 C5 115.86(6) . . ?
C3 C4 C5 119.49(6) . . ?
C4 O1 C7 116.77(6) . . ?
O1 C7 H7A 109.5 . . ?
O1 C7 H7B 109.5 . . ?
H7A C7 H7B 109.5 . . ?
O1 C7 H7C 109.5 . . ?
H7A C7 H7C 109.5 . . ?
H7B C7 H7C 109.5 . . ?
C6 C5 C4 121.14(6) . . ?
C6 C5 H5 119.4 . . ?
C4 C5 H5 119.4 . . ?
C5 C6 C1 119.89(6) . . ?
C5 C6 H6 120.1 . . ?
C1 C6 H6 120.1 . . ?
O2 C8 N1 126.75(6) . . ?
O2 C8 C9 124.83(6) . . ?
N1 C8 C9 108.26(5) . . ?
C10 C9 C8 102.55(5) . . ?
C10 C9 C12 111.35(5) . . ?
C8 C9 C12 105.12(5) . . ?
C10 C9 C13 115.92(5) . . ?
C8 C9 C13 110.89(5) . . ?
C12 C9 C13 110.24(5) . . ?
C9 C10 C11 103.49(5) . . ?
C9 C10 H10A 111.1 . . ?
C11 C10 H10A 111.1 . . ?
C9 C10 H10B 111.1 . . ?
C11 C10 H10B 111.1 . . ?
H10A C10 H10B 109.0 . . ?
N1 C11 C10 103.82(5) . . ?
N1 C11 H11A 111.0 . . ?
C10 C11 H11A 111.0 . . ?
N1 C11 H11B 111.0 . . ?
C10 C11 H11B 111.0 . . ?
H11A C11 H11B 109.0 . . ?
C9 C12 H12A 109.5 . . ?
C9 C12 H12B 109.5 . . ?
H12A C12 H12B 109.5 . . ?
C9 C12 H12C 109.5 . . ?
H12A C12 H12C 109.5 . . ?
H12B C12 H12C 109.5 . . ?
N2 C13 C21 110.25(5) . . ?
N2 C13 C9 109.73(5) . . ?
C21 C13 C9 111.51(5) . . ?
N2 C13 H13 108.4 . . ?
C21 C13 H13 108.4 . . ?
C9 C13 H13 108.4 . . ?
C26 C21 C22 118.76(6) . . ?
C26 C21 C13 119.69(6) . . ?
C22 C21 C13 121.54(6) . . ?
C23 C22 C21 120.38(6) . . ?
C23 C22 H22 119.8 . . ?
C21 C22 H22 119.8 . . ?
C24 C23 C22 120.35(7) . . ?
C24 C23 H23 119.8 . . ?
C22 C23 H23 119.8 . . ?
C25 C24 C23 119.72(7) . . ?
C25 C24 H24 120.1 . . ?
C23 C24 H24 120.1 . . ?
C24 C25 C26 119.77(7) . . ?
C24 C25 H25 120.1 . . ?
C26 C25 H25 120.1 . . ?
C21 C26 C25 121.01(7) . . ?
C21 C26 H26 119.5 . . ?
C25 C26 H26 119.5 . . ?
C14 N2 C13 116.44(6) . . ?
N2 C14 C31 122.70(7) . . ?
N2 C14 H14 118.6 . . ?
C31 C14 H14 118.6 . . ?
C32 C31 C36 119.38(7) . . ?
C32 C31 C14 118.70(7) . . ?
C36 C31 C14 121.92(6) . . ?
C33 C32 C31 120.41(8) . . ?
C33 C32 H32 119.8 . . ?
C31 C32 H32 119.8 . . ?
C34 C33 C32 119.82(8) . . ?
C34 C33 H33 120.1 . . ?
C32 C33 H33 120.1 . . ?
C33 C34 C35 120.28(8) . . ?
C33 C34 H34 119.9 . . ?
C35 C34 H34 119.9 . . ?
C36 C35 C34 119.98(9) . . ?
C36 C35 H35 120.0 . . ?
C34 C35 H35 120.0 . . ?
C35 C36 C31 120.13(7) . . ?
C35 C36 H36 119.9 . . ?
C31 C36 H36 119.9 . . ?

loop_
_geom_bond_atom_site_label_1
_geom_bond_atom_site_label_2
_geom_bond_distance
_geom_bond_site_symmetry_2
_geom_bond_publ_flag
N1 C8 1.3677(9) . ?
N1 C1 1.4158(9) . ?
N1 C11 1.4682(9) . ?
C1 C2 1.3926(9) . ?
C1 C6 1.4031(10) . ?
C2 C3 1.3955(10) . ?
C2 H2 0.9500 . ?
C3 C4 1.3859(10) . ?
C3 H3 0.9500 . ?
C4 O1 1.3737(9) . ?
C4 C5 1.3934(10) . ?
O1 C7 1.4236(9) . ?
C7 H7A 0.9800 . ?
C7 H7B 0.9800 . ?
C7 H7C 0.9800 . ?
C5 C6 1.3859(10) . ?
C5 H5 0.9500 . ?
C6 H6 0.9500 . ?
C8 O2 1.2236(8) . ?
C8 C9 1.5301(9) . ?
C9 C10 1.5282(10) . ?
C9 C12 1.5363(9) . ?
C9 C13 1.5449(9) . ?
C10 C11 1.5291(10) . ?
C10 H10A 0.9900 . ?
C10 H10B 0.9900 . ?
C11 H11A 0.9900 . ?
C11 H11B 0.9900 . ?
C12 H12A 0.9800 . ?
C12 H12B 0.9800 . ?
C12 H12C 0.9800 . ?
C13 N2 1.4624(9) . ?
C13 C21 1.5160(10) . ?
C13 H13 1.0000 . ?
C21 C26 1.3939(10) . ?
C21 C22 1.3973(10) . ?
C22 C23 1.3930(10) . ?
C22 H22 0.9500 . ?
C23 C24 1.3919(11) . ?
C23 H23 0.9500 . ?
C24 C25 1.3901(11) . ?
C24 H24 0.9500 . ?
C25 C26 1.3945(10) . ?
C25 H25 0.9500 . ?
C26 H26 0.9500 . ?
N2 C14 1.2735(9) . ?
C14 C31 1.4707(10) . ?
C14 H14 0.9500 . ?
C31 C32 1.3943(10) . ?
C31 C36 1.3955(12) . ?
C32 C33 1.3922(12) . ?
C32 H32 0.9500 . ?
C33 C34 1.3836(15) . ?
C33 H33 0.9500 . ?
C34 C35 1.3917(13) . ?
C34 H34 0.9500 . ?
C35 C36 1.3901(11) . ?
C35 H35 0.9500 . ?
C36 H36 0.9500 . ?

loop_
_geom_torsion_atom_site_label_1
_geom_torsion_atom_site_label_2
_geom_torsion_atom_site_label_3
_geom_torsion_atom_site_label_4
_geom_torsion
_geom_torsion_site_symmetry_1
_geom_torsion_site_symmetry_2
_geom_torsion_site_symmetry_3
_geom_torsion_site_symmetry_4
_geom_torsion_publ_flag
C8 N1 C1 C2 -165.03(6) . . . . ?
C11 N1 C1 C2 3.74(9) . . . . ?
C8 N1 C1 C6 14.04(10) . . . . ?
C11 N1 C1 C6 -177.19(6) . . . . ?
C6 C1 C2 C3 0.16(11) . . . . ?
N1 C1 C2 C3 179.27(6) . . . . ?
C1 C2 C3 C4 -0.12(11) . . . . ?
C2 C3 C4 O1 179.43(7) . . . . ?
C2 C3 C4 C5 -0.44(10) . . . . ?
C3 C4 O1 C7 -0.06(10) . . . . ?
C5 C4 O1 C7 179.81(6) . . . . ?
O1 C4 C5 C6 -178.90(6) . . . . ?
C3 C4 C5 C6 0.98(11) . . . . ?
C4 C5 C6 C1 -0.94(11) . . . . ?
C2 C1 C6 C5 0.37(10) . . . . ?
N1 C1 C6 C5 -178.71(6) . . . . ?
C1 N1 C8 O2 -9.85(11) . . . . ?
C11 N1 C8 O2 -179.43(6) . . . . ?
C1 N1 C8 C9 165.62(6) . . . . ?
C11 N1 C8 C9 -3.95(7) . . . . ?
O2 C8 C9 C10 -162.44(6) . . . . ?
N1 C8 C9 C10 21.98(7) . . . . ?
O2 C8 C9 C12 81.04(8) . . . . ?
N1 C8 C9 C12 -94.54(6) . . . . ?
O2 C8 C9 C13 -38.09(9) . . . . ?
N1 C8 C9 C13 146.33(5) . . . . ?
C8 C9 C10 C11 -30.46(6) . . . . ?
C12 C9 C10 C11 81.50(7) . . . . ?
C13 C9 C10 C11 -151.42(5) . . . . ?
C8 N1 C11 C10 -15.83(7) . . . . ?
C1 N1 C11 C10 173.87(6) . . . . ?
C9 C10 C11 N1 28.62(7) . . . . ?
C10 C9 C13 N2 52.92(7) . . . . ?
C8 C9 C13 N2 -63.45(7) . . . . ?
C12 C9 C13 N2 -179.44(5) . . . . ?
C10 C9 C13 C21 -69.53(7) . . . . ?
C8 C9 C13 C21 174.11(5) . . . . ?
C12 C9 C13 C21 58.11(7) . . . . ?
N2 C13 C21 C26 140.78(6) . . . . ?
C9 C13 C21 C26 -97.07(7) . . . . ?
N2 C13 C21 C22 -40.19(8) . . . . ?
C9 C13 C21 C22 81.96(8) . . . . ?
C26 C21 C22 C23 0.15(10) . . . . ?
C13 C21 C22 C23 -178.88(6) . . . . ?
C21 C22 C23 C24 -0.10(11) . . . . ?
C22 C23 C24 C25 0.13(11) . . . . ?
C23 C24 C25 C26 -0.21(11) . . . . ?
C22 C21 C26 C25 -0.23(10) . . . . ?
C13 C21 C26 C25 178.82(6) . . . . ?
C24 C25 C26 C21 0.26(11) . . . . ?
C21 C13 N2 C14 -121.09(6) . . . . ?
C9 C13 N2 C14 115.72(6) . . . . ?
C13 N2 C14 C31 179.47(6) . . . . ?
N2 C14 C31 C32 168.35(7) . . . . ?
N2 C14 C31 C36 -11.84(10) . . . . ?
C36 C31 C32 C33 0.23(11) . . . . ?
C14 C31 C32 C33 -179.96(7) . . . . ?
C31 C32 C33 C34 -0.27(12) . . . . ?
C32 C33 C34 C35 -0.03(12) . . . . ?
C33 C34 C35 C36 0.36(12) . . . . ?
C34 C35 C36 C31 -0.40(12) . . . . ?
C32 C31 C36 C35 0.11(11) . . . . ?
C14 C31 C36 C35 -179.70(7) . . . . ?
